data_2243068
loop_
_publ_author_name
'Al-Refai, Mahmoud'
'Ali, Basem F.'
'Said, Ala'a B.'
'Geyer, Armin'
'Marsch, Michael'
'Harms, Klaus'

_publ_section_title
;
 Synthesis, characterization, crystal structure and supramolecularity of
 ethyl (<i>E</i>)-2-cyano-3-(3-methylthiophen-2-yl)acrylate and a new
 polymorph of ethyl (<i>E</i>)-2-cyano-3-(thiophen-2-yl)acrylate
;
_journal_issue 9
_journal_name_full 'Acta Crystallographica Section E'
_journal_page_first 1357
_journal_page_last 1361
_journal_paper_doi 10.1107/S2056989019011435
_journal_volume 75
_journal_year 2019
_chemical_formula_iupac 'C10 H9 N O2 S'
_chemical_formula_moiety 'C10 H9 N O2 S'
_chemical_formula_sum 'C10 H9 N O2 S'
_chemical_formula_weight 207.24
_chemical_name_systematic
;
Ethyl (<i>E</i>)-2-cyano-3-(thiophen-2-yl)acrylate
;
_space_group_crystal_system monoclinic
_space_group_IT_number 14
_space_group_name_Hall '-P 2ybc'
_space_group_name_H-M_alt 'P 1 21/c 1'
_symmetry_space_group_name_Hall '-P 2ybc'
_symmetry_space_group_name_H-M 'P 1 21/c 1'
_atom_sites_solution_hydrogens difmap
_atom_sites_solution_primary dual
_atom_sites_solution_secondary difmap
_audit_creation_method SHELXL-2018/3
_cell_angle_alpha 90
_cell_angle_beta 107.859(2)
_cell_angle_gamma 90
_cell_formula_units_Z 4
_cell_length_a 11.5907(3)
_cell_length_b 6.6883(2)
_cell_length_c 13.4837(3)
_cell_measurement_reflns_used 15380
_cell_measurement_temperature 100(2)
_cell_measurement_theta_max 76.40
_cell_measurement_theta_min 3.45
_cell_volume 994.92(5)
_computing_cell_refinement
;
<i>X-AREA Recipe</i> (Stoe & Cie, 2015)
;
_computing_data_collection
;
<i>X-AREA Pilatus</i> (Stoe & Cie, 2016)
;
_computing_data_reduction
;
<i>X-AREA Integrate</i> (Stoe & Cie, 2016) and <i>LANA</i> (Stoe & Cie,
2016)
;
_computing_molecular_graphics 'DIAMOND (Crystal Impact, 2014)'
_computing_publication_material
;
X-AREA (Stoe & Cie, 2016)
;
_computing_structure_refinement
;
SHELXL2018 (Sheldrick, 2015b)
;
_computing_structure_solution
;
SHELXT2014 (Sheldrick, 2015a)
;
_diffrn_ambient_temperature 100(2)
_diffrn_detector_area_resol_mean 5.81
_diffrn_measured_fraction_theta_full 0.997
_diffrn_measured_fraction_theta_max 0.980
_diffrn_measurement_device_type 'Stoe STADIVARI'
_diffrn_measurement_method 'rotation method, \w scans'
_diffrn_radiation_type CuK\a
_diffrn_radiation_wavelength 1.54186
_diffrn_reflns_av_R_equivalents 0.0257
_diffrn_reflns_av_unetI/netI 0.0142
_diffrn_reflns_limit_h_max 14
_diffrn_reflns_limit_h_min -14
_diffrn_reflns_limit_k_max 8
_diffrn_reflns_limit_k_min -8
_diffrn_reflns_limit_l_max 10
_diffrn_reflns_limit_l_min -16
_diffrn_reflns_number 10400
_diffrn_reflns_theta_full 67.686
_diffrn_reflns_theta_max 76.292
_diffrn_reflns_theta_min 6.836
_diffrn_source 'GeniX 3D HF Cu'
_exptl_absorpt_coefficient_mu 2.676
_exptl_absorpt_correction_T_max 0.1679
_exptl_absorpt_correction_T_min 0.0505
_exptl_absorpt_correction_type multi-scan
_exptl_absorpt_process_details
;
(<i>LANA</i>; Stoe & Cie, 2016)
;
_exptl_crystal_colour colourless
_exptl_crystal_density_diffrn 1.384
_exptl_crystal_density_method 'not measured'
_exptl_crystal_description block
_exptl_crystal_F_000 432
_exptl_crystal_size_max 0.32
_exptl_crystal_size_mid 0.20
_exptl_crystal_size_min 0.20
_refine_diff_density_max 0.290
_refine_diff_density_min -0.275
_refine_ls_extinction_coef 0.0030(6)
_refine_ls_extinction_expression Fc^*^=kFc[1+0.001xFc^2^\l^3^/sin(2\q)]^-1/4^
_refine_ls_extinction_method
;
SHELXL-2018/3 (Sheldrick 2015)
;
_refine_ls_goodness_of_fit_ref 1.093
_refine_ls_hydrogen_treatment refall
_refine_ls_matrix_type full
_refine_ls_number_parameters 164
_refine_ls_number_reflns 2048
_refine_ls_number_restraints 0
_refine_ls_restrained_S_all 1.093
_refine_ls_R_factor_all 0.0340
_refine_ls_R_factor_gt 0.0334
_refine_ls_shift/su_max 0.000
_refine_ls_shift/su_mean 0.000
_refine_ls_structure_factor_coef Fsqd
_refine_ls_weighting_details 'w=1/[\s^2^(Fo^2^)+(0.0688P)^2^+0.2209P] where P=(Fo^2^+2Fc^2^)/3'
_refine_ls_weighting_scheme calc
_refine_ls_wR_factor_gt 0.0997
_refine_ls_wR_factor_ref 0.1003
_reflns_number_gt 1974
_reflns_number_total 2048
_reflns_threshold_expression 'I > 2\s(I)'
_cod_data_source_file tx2012sup1.cif
_cod_data_source_block 2
_cod_database_code 2243068
_shelx_space_group_comment
;
The symmetry employed for this shelxl refinement is uniquely defined
by the following loop, which should always be used as a source of
symmetry information in preference to the above space-group names.
They are only intended as comments.
;
_shelx_estimated_absorpt_t_min 0.481
_shelx_estimated_absorpt_t_max 0.617

loop_
_space_group_symop_operation_xyz
'x, y, z'
'-x, y+1/2, -z+1/2'
'-x, -y, -z'
'x, -y-1/2, z-1/2'

loop_
_atom_site_type_symbol
_atom_site_label
_atom_site_fract_x
_atom_site_fract_y
_atom_site_fract_z
_atom_site_U_iso_or_equiv
_atom_site_adp_type
_atom_site_calc_flag
_atom_site_occupancy
O O1 0.67411(9) 0.47068(14) 0.54042(8) 0.0266(3) Uani d 1
C C1 0.72087(12) 0.46539(17) 0.47233(11) 0.0214(3) Uani d 1
O O2 0.84079(8) 0.45263(13) 0.48771(8) 0.0238(2) Uani d 1
C C2 0.65241(12) 0.46897(17) 0.35943(11) 0.0211(3) Uani d 1
C C3 0.52935(12) 0.47114(18) 0.33171(11) 0.0215(3) Uani d 1
H H3 0.4938(17) 0.475(2) 0.3876(14) 0.025(4) Uiso d 1
C C4 0.44161(12) 0.47115(17) 0.23001(11) 0.0210(3) Uani d 1
S S5 0.47197(3) 0.46815(5) 0.11198(2) 0.02218(16) Uani d 1
C C6 0.32131(13) 0.47018(18) 0.04368(12) 0.0250(3) Uani d 1
H H6 0.301(2) 0.470(3) -0.0329(19) 0.044(6) Uiso d 1
C C7 0.24983(13) 0.47201(19) 0.10750(12) 0.0256(3) Uani d 1
H H7 0.158(2) 0.472(3) 0.0817(19) 0.053(6) Uiso d 1
C C8 0.31729(13) 0.47269(18) 0.21394(12) 0.0229(3) Uani d 1
H H8 0.2819(18) 0.476(2) 0.2678(16) 0.031(5) Uiso d 1
C C9 0.71814(12) 0.46836(18) 0.28517(11) 0.0223(3) Uani d 1
H H9 0.8744(14) 0.354(3) 0.6320(12) 0.026(4) Uiso d 1
N N10 0.76940(11) 0.46866(17) 0.22440(10) 0.0272(3) Uani d 1
H H10 0.9901(15) 0.379(3) 0.5923(13) 0.029(4) Uiso d 1
C C11 0.91574(13) 0.4415(2) 0.59654(12) 0.0277(3) Uani d 1
H H11 0.8636(16) 0.712(3) 0.6428(13) 0.039(5) Uiso d 1
C C12 0.94012(13) 0.6466(3) 0.64456(12) 0.0355(3) Uani d 1
H H12 0.9946(17) 0.630(3) 0.7176(16) 0.051(5) Uiso d 1
H H13 0.9802(15) 0.731(3) 0.6063(14) 0.044(5) Uiso d 1

loop_
_atom_site_aniso_label
_atom_site_aniso_U_11
_atom_site_aniso_U_22
_atom_site_aniso_U_33
_atom_site_aniso_U_12
_atom_site_aniso_U_13
_atom_site_aniso_U_23
O1 0.0208(5) 0.0392(6) 0.0210(5) 0.0009(4) 0.0081(4) 0.0005(4)
C1 0.0179(6) 0.0224(6) 0.0235(7) -0.0005(4) 0.0055(5) -0.0001(4)
O2 0.0170(5) 0.0334(5) 0.0205(5) 0.0013(3) 0.0050(4) 0.0002(3)
C2 0.0196(6) 0.0236(6) 0.0203(7) 0.0004(4) 0.0062(5) 0.0002(4)
C3 0.0205(7) 0.0220(7) 0.0225(7) 0.0002(4) 0.0071(5) -0.0001(4)
C4 0.0202(7) 0.0236(6) 0.0203(7) -0.0006(4) 0.0077(5) -0.0004(4)
S5 0.0193(2) 0.0285(2) 0.0190(2) -0.00064(10) 0.00624(14) -0.00010(10)
C6 0.0221(6) 0.0269(7) 0.0234(7) -0.0009(5) 0.0033(5) 0.0002(5)
C7 0.0196(6) 0.0290(7) 0.0264(8) -0.0006(5) 0.0046(5) 0.0004(5)
C8 0.0210(7) 0.0240(6) 0.0236(7) -0.0003(4) 0.0068(5) -0.0001(4)
C9 0.0178(6) 0.0245(7) 0.0231(7) 0.0000(4) 0.0040(5) 0.0003(4)
N10 0.0213(6) 0.0371(7) 0.0236(6) 0.0006(4) 0.0073(5) 0.0007(4)
C11 0.0195(6) 0.0398(7) 0.0212(7) 0.0042(5) 0.0024(5) 0.0014(5)
C12 0.0229(6) 0.0484(9) 0.0318(8) 0.0018(6) 0.0032(5) -0.0091(7)

loop_
_atom_type_symbol
_atom_type_description
_atom_type_scat_dispersion_real
_atom_type_scat_dispersion_imag
_atom_type_scat_source
C C 0.0181 0.0091 'International Tables Vol C Tables 4.2.6.8 and 6.1.1.4'
H H 0.0000 0.0000 'International Tables Vol C Tables 4.2.6.8 and 6.1.1.4'
N N 0.0311 0.0180 'International Tables Vol C Tables 4.2.6.8 and 6.1.1.4'
O O 0.0492 0.0322 'International Tables Vol C Tables 4.2.6.8 and 6.1.1.4'
S S 0.3331 0.5567 'International Tables Vol C Tables 4.2.6.8 and 6.1.1.4'

loop_
_geom_angle_atom_site_label_1
_geom_angle_atom_site_label_2
_geom_angle_atom_site_label_3
_geom_angle
O1 C1 O2 124.87(13)
O1 C1 C2 123.94(12)
O2 C1 C2 111.18(11)
C1 O2 C11 115.27(10)
C3 C2 C9 123.10(13)
C3 C2 C1 117.88(12)
C9 C2 C1 119.01(11)
C2 C3 C4 129.73(13)
C2 C3 H3 116.7(11)
C4 C3 H3 113.5(11)
C8 C4 C3 123.09(13)
C8 C4 S5 110.48(11)
C3 C4 S5 126.43(10)
C6 S5 C4 91.90(7)
C7 C6 S5 112.23(11)
C7 C6 H6 131.8(13)
S5 C6 H6 116.0(13)
C6 C7 C8 112.81(12)
C6 C7 H7 124.0(14)
C8 C7 H7 123.2(14)
C4 C8 C7 112.58(13)
C4 C8 H8 123.9(13)
C7 C8 H8 123.5(13)
N10 C9 C2 178.99(14)
O2 C11 C12 111.16(12)
O2 C11 H9 107.1(10)
C12 C11 H9 113.1(10)
O2 C11 H10 103.1(10)
C12 C11 H10 111.3(10)
H9 C11 H10 110.5(13)
C11 C12 H11 110.2(11)
C11 C12 H12 107.6(13)
H11 C12 H12 111.4(15)
C11 C12 H13 111.0(11)
H11 C12 H13 107.7(15)
H12 C12 H13 109.0(15)

loop_
_geom_bond_atom_site_label_1
_geom_bond_atom_site_label_2
_geom_bond_distance
O1 C1 1.2012(18)
C1 O2 1.3438(15)
C1 C2 1.4855(19)
O2 C11 1.4600(16)
C2 C3 1.3592(18)
C2 C9 1.4322(18)
C3 C4 1.4350(19)
C3 H3 0.964(18)
C4 C8 1.3899(19)
C4 S5 1.7323(14)
S5 C6 1.7062(15)
C6 C7 1.365(2)
C6 H6 0.99(2)
C7 C8 1.408(2)
C7 H7 1.01(2)
C8 H8 0.938(19)
C9 N10 1.1501(19)
C11 C12 1.506(2)
C11 H9 0.969(16)
C11 H10 0.976(16)
C12 H11 0.982(18)
C12 H12 1.00(2)
C12 H13 0.974(19)

loop_
_geom_hbond_atom_site_label_D
_geom_hbond_atom_site_label_H
_geom_hbond_atom_site_label_A
_geom_hbond_site_symmetry_A
_geom_hbond_distance_DH
_geom_hbond_distance_HA
_geom_hbond_distance_DA
_geom_hbond_angle_DHA
_geom_hbond_publ_flag
C3 H3 O1 . 0.964(19) 2.444(19) 2.7998(18) 101.5(14) yes
C3 H3 O1 3_666 0.964(19) 2.45(2) 3.3436(18) 153.4(15) yes
C6 H6 N10 3_665 0.99(2) 2.49(2) 3.465(2) 169.1(18) yes
C8 H8 O1 3_666 0.94(2) 2.50(2) 3.3047(19) 143.6(17) yes

loop_
_geom_torsion_atom_site_label_1
_geom_torsion_atom_site_label_2
_geom_torsion_atom_site_label_3
_geom_torsion_atom_site_label_4
_geom_torsion
O1 C1 O2 C11 1.03(17)
C2 C1 O2 C11 -178.07(10)
O1 C1 C2 C3 -2.45(17)
O2 C1 C2 C3 176.65(10)
O1 C1 C2 C9 178.04(11)
O2 C1 C2 C9 -2.85(15)
C9 C2 C3 C4 0.7(2)
C1 C2 C3 C4 -178.77(11)
C2 C3 C4 C8 179.71(12)
C2 C3 C4 S5 0.03(19)
C8 C4 S5 C6 0.27(9)
C3 C4 S5 C6 179.99(11)
C4 S5 C6 C7 -0.31(10)
S5 C6 C7 C8 0.27(14)
C3 C4 C8 C7 -179.90(11)
S5 C4 C8 C7 -0.17(13)
C6 C7 C8 C4 -0.06(16)
C1 O2 C11 C12 -83.41(13)

_cod_database_fobs_code 2243068
